data_7706048
loop_
_publ_author_name
'Schrage, Briana R.'
'Frisinger, Baylee R.'
'Schmidtke Sobeck, Sarah J.'
'Ziegler, Christopher J.'

_publ_section_title
;
 Lipophilic Re(CO)<sub>3</sub>pyca complexes for Mid-IR imaging
 applications.
;
_journal_issue 3
_journal_name_full 'Dalton transactions (Cambridge, England : 2003)'
_journal_page_first 1069
_journal_page_last 1075
_journal_paper_doi 10.1039/d0dt03743e
_journal_volume 50
_journal_year 2021
_chemical_formula_sum 'C40 H56 Br2 N4 O6 Re2'
_chemical_formula_weight 1221.10
_space_group_crystal_system triclinic
_space_group_IT_number 2
_space_group_name_Hall '-P 1'
_space_group_name_H-M_alt 'P -1'
_atom_sites_solution_hydrogens mixed
_audit_creation_method SHELXL-2016/6
_audit_update_record
;
2020-10-22 deposited with the CCDC.	2020-12-10 downloaded from the CCDC.
;
_cell_angle_alpha 87.49(4)
_cell_angle_beta 82.67(3)
_cell_angle_gamma 74.59(3)
_cell_formula_units_Z 1
_cell_length_a 6.499(3)
_cell_length_b 8.104(4)
_cell_length_c 22.210(11)
_cell_measurement_reflns_used 9990
_cell_measurement_temperature 100(2)
_cell_measurement_theta_max 28.05
_cell_measurement_theta_min 2.76
_cell_volume 1118.4(10)
_computing_cell_refinement 'Bruker SAINT'
_computing_data_collection 'Bruker APEX2'
_computing_data_reduction 'Bruker SAINT'
_computing_molecular_graphics 'Bruker SHELXTL'
_computing_publication_material 'Bruker SHELXTL'
_computing_structure_refinement 'SHELXL-2016/6 (Sheldrick, 2016)'
_computing_structure_solution 'SHELXT 2014/5 (Sheldrick, 2014)'
_diffrn_ambient_temperature 100(2)
_diffrn_measured_fraction_theta_full 1.000
_diffrn_measured_fraction_theta_max 0.998
_diffrn_measurement_device_type 'Bruker APEX-II CCD'
_diffrn_measurement_method '\f and \w scans'
_diffrn_radiation_type MoK\a
_diffrn_radiation_wavelength 0.71073
_diffrn_reflns_av_R_equivalents 0.0828
_diffrn_reflns_av_unetI/netI 0.0544
_diffrn_reflns_Laue_measured_fraction_full 1.000
_diffrn_reflns_Laue_measured_fraction_max 0.998
_diffrn_reflns_limit_h_max 8
_diffrn_reflns_limit_h_min -8
_diffrn_reflns_limit_k_max 10
_diffrn_reflns_limit_k_min -10
_diffrn_reflns_limit_l_max 29
_diffrn_reflns_limit_l_min -29
_diffrn_reflns_number 42444
_diffrn_reflns_point_group_measured_fraction_full 1.000
_diffrn_reflns_point_group_measured_fraction_max 0.998
_diffrn_reflns_theta_full 25.242
_diffrn_reflns_theta_max 28.301
_diffrn_reflns_theta_min 1.849
_exptl_absorpt_coefficient_mu 7.240
_exptl_absorpt_correction_T_max 0.7457
_exptl_absorpt_correction_T_min 0.5771
_exptl_absorpt_correction_type multi-scan
_exptl_absorpt_process_details SADABS
_exptl_crystal_colour orange
_exptl_crystal_density_diffrn 1.813
_exptl_crystal_density_meas ?
_exptl_crystal_density_method 'not measured'
_exptl_crystal_description block
_exptl_crystal_F_000 592
_exptl_crystal_size_max 0.378
_exptl_crystal_size_mid 0.247
_exptl_crystal_size_min 0.085
_refine_diff_density_max 2.249
_refine_diff_density_min -2.381
_refine_diff_density_rms 0.174
_refine_ls_extinction_method none
_refine_ls_goodness_of_fit_ref 1.068
_refine_ls_hydrogen_treatment mixed
_refine_ls_matrix_type full
_refine_ls_number_parameters 347
_refine_ls_number_reflns 5549
_refine_ls_number_restraints 3
_refine_ls_restrained_S_all 1.068
_refine_ls_R_factor_all 0.0536
_refine_ls_R_factor_gt 0.0381
_refine_ls_shift/su_max 0.011
_refine_ls_shift/su_mean 0.000
_refine_ls_structure_factor_coef Fsqd
_refine_ls_weighting_details 'w=1/[\s^2^(Fo^2^)+(0.0094P)^2^+5.6393P] where P=(Fo^2^+2Fc^2^)/3'
_refine_ls_weighting_scheme calc
_refine_ls_wR_factor_gt 0.0665
_refine_ls_wR_factor_ref 0.0695
_reflns_Friedel_coverage 0.000
_reflns_number_gt 4602
_reflns_number_total 5549
_reflns_threshold_expression 'I > 2\s(I)'
_cod_data_source_file d0dt03743e2.cif
_cod_data_source_block 3b
_cod_depositor_comments
;
The following automatic conversions were performed:

data item '_exptl_crystal_density_meas' value 'not measured' was
changed to '?' -- the value is perceived as not measured.

Automatic conversion script
Id: cif_fix_values 7556 2019-12-06 15:28:31Z antanas 

 Adding full bibliography for 7706043--7706049.cif.
;
_cod_original_cell_volume 1118.4(9)
_cod_database_code 7706048
_shelx_shelxl_version_number 2016/6
_shelx_space_group_comment
; 
The symmetry employed for this shelxl refinement is uniquely defined 
by the following loop, which should always be used as a source of 
symmetry information in preference to the above space-group names. 
They are only intended as comments. 
;

loop_
_space_group_symop_operation_xyz
'x, y, z'
'-x, -y, -z'

loop_
_atom_site_label
_atom_site_type_symbol
_atom_site_fract_x
_atom_site_fract_y
_atom_site_fract_z
_atom_site_U_iso_or_equiv
_atom_site_adp_type
_atom_site_occupancy
_atom_site_site_symmetry_order
_atom_site_calc_flag
_atom_site_refinement_flags_posn
_atom_site_refinement_flags_adp
_atom_site_refinement_flags_occupancy
_atom_site_disorder_assembly
_atom_site_disorder_group
Br1 Br 0.60234(8) 0.20518(6) 0.55588(2) 0.02135(12) Uani 1 1 d . . . . .
C1 C 1.0108(10) 0.0622(7) 0.6359(3) 0.0295(14) Uani 1 1 d . . . . .
C2 C 0.8376(10) 0.2565(8) 0.7351(3) 0.0355(15) Uani 1 1 d . . . . .
C3 C 0.6210(9) 0.0540(7) 0.6940(3) 0.0277(13) Uani 1 1 d . . . . .
C4 C 0.4794(9) 0.5843(7) 0.6491(2) 0.0226(11) Uani 1 1 d . . . . .
H4 H 0.358528 0.681309 0.652514 0.027 Uiso 1 1 calc R U . . .
C5 C 0.6816(8) 0.5937(6) 0.6132(2) 0.0191(11) Uani 1 1 d . . . . .
C6 C 0.7108(9) 0.7393(6) 0.5828(2) 0.0203(11) Uani 1 1 d . . . . .
H6 H 0.594211 0.838871 0.581997 0.024 Uiso 1 1 calc R U . . .
C7 C 0.9128(9) 0.7384(7) 0.5532(2) 0.0220(11) Uani 1 1 d . . . . .
H7 H 0.937944 0.836359 0.531679 0.026 Uiso 1 1 calc R U . . .
C8 C 1.0757(9) 0.5900(7) 0.5564(2) 0.0226(11) Uani 1 1 d . . . . .
H8 H 1.217101 0.586698 0.538070 0.027 Uiso 1 1 calc R U . . .
C9 C 1.0351(9) 0.4468(7) 0.5858(2) 0.0221(11) Uani 1 1 d . . . . .
H9 H 1.147698 0.344209 0.585369 0.027 Uiso 1 1 calc R U . . .
C10 C 0.2752(9) 0.4315(7) 0.7154(2) 0.0249(12) Uani 1 1 d . . . . .
H10A H 0.228384 0.331404 0.704306 0.030 Uiso 1 1 calc R U . A 1
H10B H 0.157048 0.535811 0.711091 0.030 Uiso 1 1 calc R U . A 1
C11 C 0.0953(17) 0.6044(14) 0.7363(5) 0.023(2) Uani 0.5 1 d . . P B 2
H11A H 0.052701 0.674561 0.700061 0.027 Uiso 0.5 1 calc R U P B 2
H11B H -0.033795 0.575177 0.757689 0.027 Uiso 0.5 1 calc R U P B 2
C12 C 0.1820(17) 0.7066(13) 0.7781(5) 0.022(2) Uani 0.5 1 d . . P B 2
H12A H 0.275957 0.768291 0.753241 0.026 Uiso 0.5 1 calc R U P B 2
H12B H 0.271283 0.626276 0.805326 0.026 Uiso 0.5 1 calc R U P B 2
C13 C 0.0058(17) 0.8359(14) 0.8167(5) 0.025(2) Uani 0.5 1 d . . P B 2
H13A H -0.087919 0.913184 0.789740 0.030 Uiso 0.5 1 calc R U P B 2
H13B H -0.083737 0.774084 0.843317 0.030 Uiso 0.5 1 calc R U P B 2
C14 C 0.0975(17) 0.9421(14) 0.8557(5) 0.024(2) Uani 0.5 1 d . . P B 2
H14A H 0.171419 1.014793 0.828877 0.029 Uiso 0.5 1 calc R U P B 2
H14B H 0.206196 0.864071 0.878490 0.029 Uiso 0.5 1 calc R U P B 2
C15 C -0.0728(19) 1.0568(15) 0.9009(5) 0.027(2) Uani 0.5 1 d . . P B 2
H15A H -0.188471 1.127767 0.878688 0.032 Uiso 0.5 1 calc R U P B 2
H15B H -0.137359 0.983843 0.930305 0.032 Uiso 0.5 1 calc R U P B 2
C16 C 0.0177(19) 1.1732(14) 0.9354(5) 0.026(2) Uani 0.5 1 d . . P B 2
H16A H 0.089231 1.241095 0.905671 0.031 Uiso 0.5 1 calc R U P B 2
H16B H 0.128979 1.101323 0.958873 0.031 Uiso 0.5 1 calc R U P B 2
C17 C -0.1482(18) 1.2961(15) 0.9789(5) 0.027(3) Uani 0.5 1 d . . P B 2
H17A H -0.255176 1.371605 0.954916 0.033 Uiso 0.5 1 calc R U P B 2
H17B H -0.225110 1.228205 1.007017 0.033 Uiso 0.5 1 calc R U P B 2
C18 C -0.0602(18) 1.4074(14) 1.0161(5) 0.027(2) Uani 0.5 1 d . . P B 2
H18A H 0.045254 1.332229 1.040576 0.033 Uiso 0.5 1 calc R U P B 2
H18B H 0.017911 1.474710 0.988086 0.033 Uiso 0.5 1 calc R U P B 2
C19 C -0.224(2) 1.5276(17) 1.0577(6) 0.037(3) Uani 0.5 1 d . . P B 2
H19A H -0.308251 1.461246 1.084074 0.045 Uiso 0.5 1 calc R U P B 2
H19B H -0.324177 1.607784 1.033047 0.045 Uiso 0.5 1 calc R U P B 2
C20 C -0.133(3) 1.630(2) 1.0974(7) 0.047(4) Uani 0.5 1 d D . P B 2
C21 C 0.3287(18) 0.4122(15) 0.7819(5) 0.026(2) Uani 0.5 1 d . . P B 1
H21A H 0.207534 0.384996 0.808549 0.031 Uiso 0.5 1 calc R U P B 1
H21B H 0.457846 0.315710 0.784653 0.031 Uiso 0.5 1 calc R U P B 1
C22 C 0.3700(19) 0.5771(16) 0.8046(5) 0.031(3) Uani 0.5 1 d . . P B 1
H22A H 0.506773 0.592162 0.782890 0.037 Uiso 0.5 1 calc R U P B 1
H22B H 0.253149 0.676757 0.794488 0.037 Uiso 0.5 1 calc R U P B 1
C23 C 0.382(2) 0.5737(16) 0.8729(5) 0.033(3) Uani 0.5 1 d . . P B 1
H23A H 0.257231 0.537948 0.894382 0.040 Uiso 0.5 1 calc R U P B 1
H23B H 0.514246 0.487845 0.882126 0.040 Uiso 0.5 1 calc R U P B 1
C24 C 0.382(2) 0.7466(17) 0.8964(5) 0.036(3) Uani 0.5 1 d . . P B 1
H24A H 0.257873 0.834433 0.883284 0.043 Uiso 0.5 1 calc R U P B 1
H24B H 0.514745 0.776542 0.878020 0.043 Uiso 0.5 1 calc R U P B 1
C25 C 0.371(2) 0.7502(15) 0.9661(5) 0.037(3) Uani 0.5 1 d . . P B 1
H25A H 0.246904 0.707872 0.984440 0.045 Uiso 0.5 1 calc R U P B 1
H25B H 0.502842 0.671596 0.978803 0.045 Uiso 0.5 1 calc R U P B 1
C26 C 0.346(2) 0.9281(15) 0.9902(5) 0.032(3) Uani 0.5 1 d . . P B 1
H26A H 0.472210 0.968822 0.972601 0.039 Uiso 0.5 1 calc R U P B 1
H26B H 0.216687 1.007210 0.976282 0.039 Uiso 0.5 1 calc R U P B 1
C27 C 0.328(2) 0.9365(15) 1.0588(5) 0.030(3) Uani 0.5 1 d . . P B 1
H27A H 0.205636 0.892114 1.076645 0.036 Uiso 0.5 1 calc R U P B 1
H27B H 0.460443 0.861141 1.072792 0.036 Uiso 0.5 1 calc R U P B 1
C28 C 0.296(2) 1.1155(15) 1.0821(5) 0.034(3) Uani 0.5 1 d . . P B 1
H28A H 0.420359 1.158617 1.064724 0.040 Uiso 0.5 1 calc R U P B 1
H28B H 0.166005 1.191081 1.067125 0.040 Uiso 0.5 1 calc R U P B 1
C29 C 0.273(2) 1.1286(16) 1.1503(5) 0.035(3) Uani 0.5 1 d . . P B 1
H29A H 0.400863 1.050952 1.165680 0.042 Uiso 0.5 1 calc R U P B 1
H29B H 0.145452 1.089977 1.167884 0.042 Uiso 0.5 1 calc R U P B 1
C30 C 0.248(2) 1.3105(16) 1.1718(6) 0.041(3) Uani 0.5 1 d . . P B 1
H30A H 0.382551 1.343015 1.159845 0.061 Uiso 0.5 1 calc R U P B 1
H30B H 0.214842 1.314755 1.216090 0.061 Uiso 0.5 1 calc R U P B 1
H30C H 0.131176 1.390077 1.153212 0.061 Uiso 0.5 1 calc R U P B 1
N1 N 0.8428(7) 0.4481(5) 0.61461(19) 0.0174(9) Uani 1 1 d . . . . .
N2 N 0.4688(7) 0.4436(6) 0.67548(19) 0.0206(10) Uani 1 1 d . . . . .
O1 O 1.1743(7) -0.0365(5) 0.6219(2) 0.0395(11) Uani 1 1 d . . . . .
O2 O 0.8941(9) 0.2681(8) 0.7823(2) 0.0656(18) Uani 1 1 d . . . . .
O3 O 0.5408(7) -0.0499(5) 0.71429(19) 0.0373(11) Uani 1 1 d . . . . .
Re1 Re 0.74734(4) 0.22993(3) 0.65887(2) 0.01894(7) Uani 1 1 d . . . . .
H31 H -0.033(12) 1.562(10) 1.119(4) 0.01(3) Uiso 0.5 1 d D . P . .
H32 H -0.275(16) 1.702(18) 1.127(6) 0.08(6) Uiso 0.5 1 d D . P . .
H30 H -0.049(18) 1.699(14) 1.083(6) 0.05(4) Uiso 0.5 1 d D . P . .

loop_
_atom_site_aniso_label
_atom_site_aniso_U_11
_atom_site_aniso_U_22
_atom_site_aniso_U_33
_atom_site_aniso_U_23
_atom_site_aniso_U_13
_atom_site_aniso_U_12
Br1 0.0220(3) 0.0184(3) 0.0245(3) 0.0013(2) -0.0030(2) -0.0068(2)
C1 0.033(3) 0.026(3) 0.039(3) 0.014(3) -0.016(3) -0.021(3)
C2 0.036(4) 0.042(4) 0.039(4) 0.014(3) -0.009(3) -0.031(3)
C3 0.031(3) 0.027(3) 0.029(3) 0.007(2) -0.012(3) -0.013(3)
C4 0.026(3) 0.019(3) 0.023(3) -0.004(2) 0.001(2) -0.009(2)
C5 0.021(3) 0.017(3) 0.020(3) 0.001(2) -0.002(2) -0.008(2)
C6 0.027(3) 0.015(3) 0.019(3) -0.001(2) -0.005(2) -0.005(2)
C7 0.031(3) 0.018(3) 0.020(3) -0.001(2) -0.003(2) -0.012(2)
C8 0.022(3) 0.028(3) 0.021(3) -0.001(2) -0.002(2) -0.012(2)
C9 0.021(3) 0.024(3) 0.023(3) -0.002(2) -0.002(2) -0.007(2)
C10 0.028(3) 0.024(3) 0.025(3) -0.005(2) 0.005(2) -0.013(2)
C11 0.027(6) 0.025(6) 0.016(5) 0.003(4) 0.005(4) -0.011(5)
C12 0.021(6) 0.021(5) 0.024(6) -0.005(4) 0.000(4) -0.006(4)
C13 0.023(6) 0.021(6) 0.029(6) 0.002(5) 0.007(5) -0.005(5)
C14 0.023(6) 0.020(6) 0.028(6) 0.000(5) -0.006(5) -0.002(5)
C15 0.032(6) 0.030(6) 0.019(5) 0.000(5) 0.000(5) -0.009(5)
C16 0.038(7) 0.021(6) 0.015(5) 0.001(4) 0.006(5) -0.005(5)
C17 0.028(6) 0.030(6) 0.022(6) 0.005(5) 0.003(5) -0.008(5)
C18 0.022(6) 0.025(6) 0.039(7) -0.005(5) -0.002(5) -0.013(5)
C19 0.046(8) 0.039(7) 0.030(7) 0.002(6) -0.004(6) -0.017(6)
C20 0.073(12) 0.037(8) 0.034(8) -0.006(6) -0.002(8) -0.023(8)
C21 0.021(6) 0.037(7) 0.021(6) -0.004(5) 0.008(4) -0.013(5)
C22 0.027(6) 0.043(7) 0.028(6) -0.006(5) 0.008(5) -0.022(6)
C23 0.040(7) 0.039(7) 0.026(6) 0.004(5) -0.006(5) -0.021(6)
C24 0.040(8) 0.046(8) 0.027(6) 0.000(6) 0.001(6) -0.020(6)
C25 0.062(9) 0.026(6) 0.030(7) 0.000(5) -0.001(6) -0.022(6)
C26 0.044(8) 0.025(6) 0.032(7) 0.002(5) -0.006(6) -0.015(6)
C27 0.034(7) 0.028(6) 0.031(6) -0.008(5) -0.003(5) -0.011(5)
C28 0.048(8) 0.029(6) 0.031(7) 0.001(5) -0.002(6) -0.023(6)
C29 0.039(7) 0.033(7) 0.030(7) 0.000(5) -0.002(6) -0.006(6)
C30 0.040(8) 0.034(7) 0.048(8) -0.010(6) -0.010(6) -0.008(6)
N1 0.020(2) 0.014(2) 0.019(2) 0.0023(17) -0.0037(18) -0.0062(18)
N2 0.024(2) 0.025(2) 0.016(2) -0.0008(18) -0.0007(18) -0.012(2)
O1 0.027(2) 0.021(2) 0.068(3) 0.009(2) -0.011(2) -0.0025(19)
O2 0.081(4) 0.117(5) 0.028(3) 0.013(3) -0.015(3) -0.075(4)
O3 0.048(3) 0.033(2) 0.041(3) 0.013(2) -0.012(2) -0.029(2)
Re1 0.02414(12) 0.01332(10) 0.02262(11) 0.00589(7) -0.00563(8) -0.01025(8)

loop_
_atom_type_symbol
_atom_type_description
_atom_type_scat_dispersion_real
_atom_type_scat_dispersion_imag
_atom_type_scat_source
C C 0.0033 0.0016 'International Tables Vol C Tables 4.2.6.8 and 6.1.1.4'
H H 0.0000 0.0000 'International Tables Vol C Tables 4.2.6.8 and 6.1.1.4'
Br Br -0.2901 2.4595 'International Tables Vol C Tables 4.2.6.8 and 6.1.1.4'
N N 0.0061 0.0033 'International Tables Vol C Tables 4.2.6.8 and 6.1.1.4'
O O 0.0106 0.0060 'International Tables Vol C Tables 4.2.6.8 and 6.1.1.4'
Re Re -1.0185 7.2310 'International Tables Vol C Tables 4.2.6.8 and 6.1.1.4'

loop_
_geom_angle_atom_site_label_1
_geom_angle_atom_site_label_2
_geom_angle_atom_site_label_3
_geom_angle
_geom_angle_site_symmetry_1
_geom_angle_site_symmetry_3
_geom_angle_publ_flag
O1 C1 Re1 178.1(5) . . ?
O2 C2 Re1 178.1(6) . . ?
O3 C3 Re1 178.3(5) . . ?
N2 C4 C5 118.7(5) . . ?
N2 C4 H4 120.6 . . ?
C5 C4 H4 120.6 . . ?
N1 C5 C6 122.3(5) . . ?
N1 C5 C4 114.1(4) . . ?
C6 C5 C4 123.6(5) . . ?
C5 C6 C7 119.1(5) . . ?
C5 C6 H6 120.4 . . ?
C7 C6 H6 120.4 . . ?
C8 C7 C6 117.6(5) . . ?
C8 C7 H7 121.2 . . ?
C6 C7 H7 121.2 . . ?
C9 C8 C7 120.6(5) . . ?
C9 C8 H8 119.7 . . ?
C7 C8 H8 119.7 . . ?
N1 C9 C8 121.8(5) . . ?
N1 C9 H9 119.1 . . ?
C8 C9 H9 119.1 . . ?
N2 C10 C21 108.5(6) . . ?
N2 C10 C11 119.2(6) . . ?
N2 C10 H10A 110.0 . . ?
C21 C10 H10A 110.0 . . ?
N2 C10 H10B 110.0 . . ?
C21 C10 H10B 110.0 . . ?
H10A C10 H10B 108.4 . . ?
C12 C11 C10 110.4(8) . . ?
C12 C11 H11A 109.6 . . ?
C10 C11 H11A 109.6 . . ?
C12 C11 H11B 109.6 . . ?
C10 C11 H11B 109.6 . . ?
H11A C11 H11B 108.1 . . ?
C11 C12 C13 113.4(9) . . ?
C11 C12 H12A 108.9 . . ?
C13 C12 H12A 108.9 . . ?
C11 C12 H12B 108.9 . . ?
C13 C12 H12B 108.9 . . ?
H12A C12 H12B 107.7 . . ?
C14 C13 C12 112.2(9) . . ?
C14 C13 H13A 109.2 . . ?
C12 C13 H13A 109.2 . . ?
C14 C13 H13B 109.2 . . ?
C12 C13 H13B 109.2 . . ?
H13A C13 H13B 107.9 . . ?
C13 C14 C15 113.6(9) . . ?
C13 C14 H14A 108.9 . . ?
C15 C14 H14A 108.9 . . ?
C13 C14 H14B 108.9 . . ?
C15 C14 H14B 108.9 . . ?
H14A C14 H14B 107.7 . . ?
C16 C15 C14 112.9(9) . . ?
C16 C15 H15A 109.0 . . ?
C14 C15 H15A 109.0 . . ?
C16 C15 H15B 109.0 . . ?
C14 C15 H15B 109.0 . . ?
H15A C15 H15B 107.8 . . ?
C15 C16 C17 114.8(10) . . ?
C15 C16 C20 127.9(9) . 2_587 ?
C17 C16 C20 89.1(8) . 2_587 ?
C15 C16 H16A 108.6 . . ?
C17 C16 H16A 108.6 . . ?
C20 C16 H16A 21.9 2_587 . ?
C15 C16 H16B 108.6 . . ?
C17 C16 H16B 108.6 . . ?
C20 C16 H16B 105.8 2_587 . ?
H16A C16 H16B 107.5 . . ?
C18 C17 C16 115.8(10) . . ?
C18 C17 H17A 108.3 . . ?
C16 C17 H17A 108.3 . . ?
C18 C17 H17B 108.3 . . ?
C16 C17 H17B 108.3 . . ?
H17A C17 H17B 107.4 . . ?
C19 C18 C17 115.1(10) . . ?
C19 C18 H18A 108.5 . . ?
C17 C18 H18A 108.5 . . ?
C18 C18 H18A 107.4 2_587 . ?
C19 C18 H18B 108.5 . . ?
C17 C18 H18B 108.5 . . ?
C18 C18 H18B 19.4 2_587 . ?
H18A C18 H18B 107.5 . . ?
C18 C19 C20 114.5(12) . . ?
C18 C19 H19A 108.6 . . ?
C20 C19 H19A 108.6 . . ?
C18 C19 H19B 108.6 . . ?
C20 C19 H19B 108.6 . . ?
H19A C19 H19B 107.6 . . ?
C19 C20 H31 112(7) . . ?
C16 C20 H31 107(7) 2_587 . ?
C19 C20 H32 103(9) . . ?
C16 C20 H32 99(9) 2_587 . ?
H31 C20 H32 113(10) . . ?
C19 C20 H30 124(9) . . ?
C16 C20 H30 15(9) 2_587 . ?
H31 C20 H30 95(10) . . ?
H32 C20 H30 111(10) . . ?
C22 C21 C10 111.9(9) . . ?
C22 C21 H21A 109.2 . . ?
C10 C21 H21A 109.2 . . ?
C22 C21 H21B 109.2 . . ?
C10 C21 H21B 109.2 . . ?
H21A C21 H21B 107.9 . . ?
C23 C22 C21 112.8(10) . . ?
C23 C22 H22A 109.0 . . ?
C21 C22 H22A 109.0 . . ?
C23 C22 H22B 109.0 . . ?
C21 C22 H22B 109.0 . . ?
H22A C22 H22B 107.8 . . ?
C24 C23 C22 112.2(10) . . ?
C24 C23 H23A 109.2 . . ?
C22 C23 H23A 109.2 . . ?
C24 C23 H23B 109.2 . . ?
C22 C23 H23B 109.2 . . ?
H23A C23 H23B 107.9 . . ?
C23 C24 C25 112.9(10) . . ?
C23 C24 H24A 109.0 . . ?
C25 C24 H24A 109.0 . . ?
C23 C24 H24B 109.0 . . ?
C25 C24 H24B 109.0 . . ?
H24A C24 H24B 107.8 . . ?
C26 C25 C24 113.0(10) . . ?
C26 C25 H25A 109.0 . . ?
C24 C25 H25A 109.0 . . ?
C26 C25 H25B 109.0 . . ?
C24 C25 H25B 109.0 . . ?
H25A C25 H25B 107.8 . . ?
C27 C26 C25 114.2(10) . . ?
C27 C26 H26A 108.7 . . ?
C25 C26 H26A 108.7 . . ?
C27 C26 H26B 108.7 . . ?
C25 C26 H26B 108.7 . . ?
H26A C26 H26B 107.6 . . ?
C28 C27 C26 113.4(10) . . ?
C28 C27 H27A 108.9 . . ?
C26 C27 H27A 108.9 . . ?
C28 C27 H27B 108.9 . . ?
C26 C27 H27B 108.9 . . ?
H27A C27 H27B 107.7 . . ?
C29 C28 C27 114.6(10) . . ?
C29 C28 H28A 108.6 . . ?
C27 C28 H28A 108.6 . . ?
C29 C28 H28B 108.6 . . ?
C27 C28 H28B 108.6 . . ?
H28A C28 H28B 107.6 . . ?
C28 C29 C30 112.9(10) . . ?
C28 C29 H29A 109.0 . . ?
C30 C29 H29A 109.0 . . ?
C28 C29 H29B 109.0 . . ?
C30 C29 H29B 109.0 . . ?
H29A C29 H29B 107.8 . . ?
C29 C30 H30A 109.5 . . ?
C29 C30 H30B 109.5 . . ?
H30A C30 H30B 109.5 . . ?
C29 C30 H30C 109.5 . . ?
H30A C30 H30C 109.5 . . ?
H30B C30 H30C 109.5 . . ?
C9 N1 C5 118.5(4) . . ?
C9 N1 Re1 126.3(4) . . ?
C5 N1 Re1 114.9(3) . . ?
C4 N2 C10 120.7(5) . . ?
C4 N2 Re1 116.7(4) . . ?
C10 N2 Re1 122.7(3) . . ?
C2 Re1 C1 90.7(3) . . ?
C2 Re1 C3 89.3(2) . . ?
C1 Re1 C3 90.1(2) . . ?
C2 Re1 N2 91.8(2) . . ?
C1 Re1 N2 171.6(2) . . ?
C3 Re1 N2 97.9(2) . . ?
C2 Re1 N1 95.9(2) . . ?
C1 Re1 N1 96.9(2) . . ?
C3 Re1 N1 171.2(2) . . ?
N2 Re1 N1 74.90(16) . . ?
C2 Re1 Br1 176.8(2) . . ?
C1 Re1 Br1 92.54(18) . . ?
C3 Re1 Br1 90.48(17) . . ?
N2 Re1 Br1 85.07(12) . . ?
N1 Re1 Br1 83.94(11) . . ?

loop_
_geom_bond_atom_site_label_1
_geom_bond_atom_site_label_2
_geom_bond_distance
_geom_bond_site_symmetry_2
_geom_bond_publ_flag
Br1 Re1 2.6174(13) . ?
C1 O1 1.162(7) . ?
C1 Re1 1.908(7) . ?
C2 O2 1.169(7) . ?
C2 Re1 1.900(6) . ?
C3 O3 1.151(6) . ?
C3 Re1 1.917(6) . ?
C4 N2 1.274(7) . ?
C4 C5 1.465(7) . ?
C4 H4 0.9500 . ?
C5 N1 1.356(6) . ?
C5 C6 1.379(7) . ?
C6 C7 1.389(7) . ?
C6 H6 0.9500 . ?
C7 C8 1.381(8) . ?
C7 H7 0.9500 . ?
C8 C9 1.377(7) . ?
C8 H8 0.9500 . ?
C9 N1 1.327(7) . ?
C9 H9 0.9500 . ?
C10 N2 1.468(7) . ?
C10 C21 1.551(12) . ?
C10 C11 1.610(12) . ?
C10 H10A 0.9900 . ?
C10 H10B 0.9900 . ?
C11 C12 1.521(14) . ?
C11 H11A 0.9900 . ?
C11 H11B 0.9900 . ?
C12 C13 1.528(14) . ?
C12 H12A 0.9900 . ?
C12 H12B 0.9900 . ?
C13 C14 1.522(15) . ?
C13 H13A 0.9900 . ?
C13 H13B 0.9900 . ?
C14 C15 1.532(15) . ?
C14 H14A 0.9900 . ?
C14 H14B 0.9900 . ?
C15 C16 1.514(15) . ?
C15 H15A 0.9900 . ?
C15 H15B 0.9900 . ?
C16 C17 1.529(15) . ?
C16 C20 2.003(18) 2_587 ?
C16 H16A 0.9900 . ?
C16 H16B 0.9900 . ?
C17 C18 1.512(15) . ?
C17 H17A 0.9900 . ?
C17 H17B 0.9900 . ?
C18 C19 1.486(17) . ?
C18 C18 1.94(2) 2_587 ?
C18 H18A 0.9900 . ?
C18 H18B 0.9900 . ?
C19 C20 1.512(18) . ?
C19 H19A 0.9900 . ?
C19 H19B 0.9900 . ?
C20 H31 0.90(2) . ?
C20 H32 1.10(2) . ?
C20 H30 0.90(2) . ?
C21 C22 1.547(15) . ?
C21 H21A 0.9900 . ?
C21 H21B 0.9900 . ?
C22 C23 1.529(16) . ?
C22 H22A 0.9900 . ?
C22 H22B 0.9900 . ?
C23 C24 1.517(17) . ?
C23 H23A 0.9900 . ?
C23 H23B 0.9900 . ?
C24 C25 1.542(16) . ?
C24 H24A 0.9900 . ?
C24 H24B 0.9900 . ?
C25 C26 1.522(16) . ?
C25 H25A 0.9900 . ?
C25 H25B 0.9900 . ?
C26 C27 1.516(16) . ?
C26 H26A 0.9900 . ?
C26 H26B 0.9900 . ?
C27 C28 1.514(15) . ?
C27 H27A 0.9900 . ?
C27 H27B 0.9900 . ?
C28 C29 1.509(16) . ?
C28 H28A 0.9900 . ?
C28 H28B 0.9900 . ?
C29 C30 1.530(16) . ?
C29 H29A 0.9900 . ?
C29 H29B 0.9900 . ?
C30 H30A 0.9800 . ?
C30 H30B 0.9800 . ?
C30 H30C 0.9800 . ?
N1 Re1 2.180(4) . ?
N2 Re1 2.152(5) . ?
